data_1577357
loop_
_publ_author_name
'Zhang, Qilong'
'Zhou, Xu'
'Shan, Xiaofeng'
'He, Fa'
'Bao, Yuwei'
'Xu, Hong'
'Zhu, Chun'
'Zhu, Bixue'

_publ_section_title
;
 Switching between photochromism and photoluminescence in Schiff base
 derivatives by molecular design of end groups.
;
_journal_issue 18
_journal_name_full 'Chemical science'
_journal_page_first 9193
_journal_page_last 9203
_journal_paper_doi 10.1039/d6sc00735j
_journal_volume 17
_journal_year 2026
_chemical_formula_moiety 'C34 H27 N O'
_chemical_formula_sum 'C34 H27 N O'
_chemical_formula_weight 465.56
_space_group_crystal_system monoclinic
_space_group_IT_number 14
_space_group_name_Hall '-P 2yn'
_space_group_name_H-M_alt 'P 1 21/n 1'
_atom_sites_solution_hydrogens geom
_audit_creation_date 2024-11-03
_audit_creation_method
;
Olex2 1.2-beta
(compiled 2018.05.29 svn.r3508 for OlexSys, GUI svn.r5506)
;
_audit_update_record
;
2025-09-10 deposited with the CCDC.	2026-03-16 downloaded from the CCDC.
;
_cell_angle_alpha 90
_cell_angle_beta 92.857(7)
_cell_angle_gamma 90
_cell_formula_units_Z 4
_cell_length_a 10.657(2)
_cell_length_b 14.315(3)
_cell_length_c 16.926(4)
_cell_measurement_reflns_used 6041
_cell_measurement_temperature 273(2)
_cell_measurement_theta_max 27.48
_cell_measurement_theta_min 2.41
_cell_volume 2578.9(9)
_computing_cell_refinement 'SAINT V8.38A (?, 2016)'
_computing_data_reduction 'SAINT V8.38A (?, 2016)'
_computing_molecular_graphics 'Olex2 (Dolomanov et al., 2009)'
_computing_publication_material 'Olex2 (Dolomanov et al., 2009)'
_computing_structure_refinement 'ShelXL (Sheldrick, 2015)'
_diffrn_ambient_temperature 273.15
_diffrn_measured_fraction_theta_full 0.995
_diffrn_measured_fraction_theta_max 0.994
_diffrn_measurement_device_type 'Bruker APEX-II CCD'
_diffrn_measurement_method '\f and \w scans'
_diffrn_radiation_type MoK\a
_diffrn_radiation_wavelength 0.71073
_diffrn_reflns_av_R_equivalents 0.0950
_diffrn_reflns_av_unetI/netI 0.0667
_diffrn_reflns_Laue_measured_fraction_full 0.995
_diffrn_reflns_Laue_measured_fraction_max 0.994
_diffrn_reflns_limit_h_max 14
_diffrn_reflns_limit_h_min -10
_diffrn_reflns_limit_k_max 19
_diffrn_reflns_limit_k_min -19
_diffrn_reflns_limit_l_max 22
_diffrn_reflns_limit_l_min -22
_diffrn_reflns_number 35628
_diffrn_reflns_point_group_measured_fraction_full 0.995
_diffrn_reflns_point_group_measured_fraction_max 0.994
_diffrn_reflns_theta_full 25.242
_diffrn_reflns_theta_max 28.280
_diffrn_reflns_theta_min 2.311
_exptl_absorpt_coefficient_mu 0.071
_exptl_absorpt_correction_T_max 0.7457
_exptl_absorpt_correction_T_min 0.6639
_exptl_absorpt_correction_type none
_exptl_absorpt_process_details
;
SADABS-2016/2 (Bruker,2016/2) was used for absorption correction.
wR2(int) was 0.0935 before and 0.0593 after correction.
The Ratio of minimum to maximum transmission is 0.8903.
The \l/2 correction factor is Not present.
;
_exptl_crystal_colour YELLOW
_exptl_crystal_density_diffrn 1.199
_exptl_crystal_description BLOCK
_exptl_crystal_F_000 984
_exptl_crystal_size_max 0.17
_exptl_crystal_size_mid 0.14
_exptl_crystal_size_min 0.1
_refine_diff_density_max 0.153
_refine_diff_density_min -0.168
_refine_diff_density_rms 0.035
_refine_ls_extinction_method none
_refine_ls_goodness_of_fit_ref 1.041
_refine_ls_hydrogen_treatment constr
_refine_ls_matrix_type full
_refine_ls_number_parameters 327
_refine_ls_number_reflns 6364
_refine_ls_number_restraints 0
_refine_ls_restrained_S_all 1.041
_refine_ls_R_factor_all 0.1412
_refine_ls_R_factor_gt 0.0647
_refine_ls_shift/su_max 0.000
_refine_ls_shift/su_mean 0.000
_refine_ls_structure_factor_coef Fsqd
_refine_ls_weighting_details 'w=1/[\s^2^(Fo^2^)+(0.0399P)^2^+1.0577P] where P=(Fo^2^+2Fc^2^)/3'
_refine_ls_weighting_scheme calc
_refine_ls_wR_factor_gt 0.1221
_refine_ls_wR_factor_ref 0.1574
_reflns_Friedel_coverage 0.000
_reflns_number_gt 3351
_reflns_number_total 6364
_reflns_threshold_expression 'I > 2\s(I)'
_cod_data_source_file d6sc00735j2.cif
_cod_data_source_block m
_cod_original_cell_volume 2578.7(10)
_cod_database_code 1577357
_shelx_shelxl_version_number 2014/7
_shelx_space_group_comment
;
The symmetry employed for this shelxl refinement is uniquely defined
by the following loop, which should always be used as a source of
symmetry information in preference to the above space-group names.
They are only intended as comments.
;
_shelx_estimated_absorpt_t_max 0.993
_shelx_estimated_absorpt_t_min 0.988
_olex2_refinement_description
;
1. Fixed Uiso
 At 1.2 times of:
  All C(H) groups
 At 1.5 times of:
  All C(H,H,H) groups, All O(H) groups
2.a Aromatic/amide H refined with riding coordinates:
 C2(H2), C3(H3), C4(H4), C5(H5), C6(H6), C10(H10), C11(H11), C12(H12),
 C13(H13), C14(H14), C16(H16), C17(H17), C18(H18), C19(H19), C20(H20), C22(H22),
  C23(H23), C26(H26), C27(H27), C29(H29), C30(H30), C32(H32), C33(H33)
2.b Idealised Me refined as rotating group:
 C34(H34A,H34B,H34C)
2.c Idealised tetrahedral OH refined as rotating group:
 O1(H1)
;
_olex2_submission_special_instructions 'No special instructions were received'

loop_
_space_group_symop_operation_xyz
'x, y, z'
'-x+1/2, y+1/2, -z+1/2'
'-x, -y, -z'
'x-1/2, -y-1/2, z-1/2'

loop_
_atom_site_label
_atom_site_type_symbol
_atom_site_fract_x
_atom_site_fract_y
_atom_site_fract_z
_atom_site_U_iso_or_equiv
_atom_site_adp_type
_atom_site_occupancy
_atom_site_site_symmetry_order
_atom_site_calc_flag
_atom_site_refinement_flags_posn
_atom_site_refinement_flags_adp
_atom_site_refinement_flags_occupancy
_atom_site_disorder_assembly
_atom_site_disorder_group
O1 O 0.35062(19) 0.46767(13) 0.54173(12) 0.0805(6) Uani 1 1 d . . . . .
H1 H 0.3700 0.5098 0.5729 0.121 Uiso 1 1 calc GR . . . .
N1 N 0.43127(18) 0.53730(13) 0.67968(12) 0.0589(5) Uani 1 1 d . . . . .
C1 C 0.5942(2) 0.10194(14) 0.71409(13) 0.0494(5) Uani 1 1 d . . . . .
C2 C 0.4778(3) 0.09029(16) 0.74550(16) 0.0654(7) Uani 1 1 d . . . . .
H2 H 0.4052 0.1025 0.7144 0.078 Uiso 1 1 calc R . . . .
C3 C 0.4685(4) 0.0605(2) 0.8230(2) 0.0875(10) Uani 1 1 d . . . . .
H3 H 0.3899 0.0504 0.8429 0.105 Uiso 1 1 calc R . . . .
C4 C 0.5750(5) 0.0459(2) 0.87028(19) 0.0955(11) Uani 1 1 d . . . . .
H4 H 0.5686 0.0275 0.9226 0.115 Uiso 1 1 calc R . . . .
C5 C 0.6913(4) 0.05851(19) 0.84031(17) 0.0824(9) Uani 1 1 d . . . . .
H5 H 0.7636 0.0480 0.8722 0.099 Uiso 1 1 calc R . . . .
C6 C 0.7009(3) 0.08659(16) 0.76332(14) 0.0603(6) Uani 1 1 d . . . . .
H6 H 0.7799 0.0955 0.7437 0.072 Uiso 1 1 calc R . . . .
C7 C 0.60476(19) 0.13360(15) 0.63090(13) 0.0469(5) Uani 1 1 d . . . . .
C8 C 0.67768(19) 0.08862(15) 0.57952(13) 0.0472(5) Uani 1 1 d . . . . .
C9 C 0.73986(19) -0.00310(15) 0.59586(12) 0.0445(5) Uani 1 1 d . . . . .
C10 C 0.6800(2) -0.07758(15) 0.63047(13) 0.0507(5) Uani 1 1 d . . . . .
H10 H 0.5975 -0.0709 0.6450 0.061 Uiso 1 1 calc R . . . .
C11 C 0.7415(2) -0.16178(16) 0.64373(14) 0.0576(6) Uani 1 1 d . . . . .
H11 H 0.7001 -0.2106 0.6677 0.069 Uiso 1 1 calc R . . . .
C12 C 0.8624(2) -0.17413(17) 0.62207(13) 0.0597(6) Uani 1 1 d . . . . .
H12 H 0.9030 -0.2310 0.6309 0.072 Uiso 1 1 calc R . . . .
C13 C 0.9228(2) -0.10188(18) 0.58732(15) 0.0661(7) Uani 1 1 d . . . . .
H13 H 1.0051 -0.1095 0.5725 0.079 Uiso 1 1 calc R . . . .
C14 C 0.8623(2) -0.01752(17) 0.57404(14) 0.0586(6) Uani 1 1 d . . . . .
H14 H 0.9046 0.0307 0.5499 0.070 Uiso 1 1 calc R . . . .
C15 C 0.7072(2) 0.13191(16) 0.50237(14) 0.0520(6) Uani 1 1 d . . . . .
C16 C 0.7640(2) 0.21857(18) 0.50033(16) 0.0661(7) Uani 1 1 d . . . . .
H16 H 0.7813 0.2509 0.5473 0.079 Uiso 1 1 calc R . . . .
C17 C 0.7952(3) 0.2578(2) 0.4296(2) 0.0835(9) Uani 1 1 d . . . . .
H17 H 0.8338 0.3160 0.4292 0.100 Uiso 1 1 calc R . . . .
C18 C 0.7699(3) 0.2117(3) 0.3602(2) 0.0891(10) Uani 1 1 d . . . . .
H18 H 0.7912 0.2385 0.3126 0.107 Uiso 1 1 calc R . . . .
C19 C 0.7128(3) 0.1256(2) 0.36052(16) 0.0805(9) Uani 1 1 d . . . . .
H19 H 0.6939 0.0946 0.3131 0.097 Uiso 1 1 calc R . . . .
C20 C 0.6836(2) 0.08513(18) 0.43156(14) 0.0622(6) Uani 1 1 d . . . . .
H20 H 0.6478 0.0259 0.4317 0.075 Uiso 1 1 calc R . . . .
C21 C 0.5335(2) 0.22046(15) 0.60851(13) 0.0495(5) Uani 1 1 d . . . . .
C22 C 0.4631(2) 0.22909(18) 0.53714(14) 0.0611(6) Uani 1 1 d . . . . .
H22 H 0.4567 0.1782 0.5030 0.073 Uiso 1 1 calc R . . . .
C23 C 0.4030(2) 0.31096(19) 0.51618(15) 0.0678(7) Uani 1 1 d . . . . .
H23 H 0.3568 0.3145 0.4682 0.081 Uiso 1 1 calc R . . . .
C24 C 0.4100(2) 0.38788(17) 0.56509(14) 0.0586(6) Uani 1 1 d . . . . .
C25 C 0.4751(2) 0.38114(15) 0.63905(13) 0.0527(6) Uani 1 1 d . . . . .
C26 C 0.5354(2) 0.29671(15) 0.65879(13) 0.0525(6) Uani 1 1 d . . . . .
H26 H 0.5784 0.2917 0.7078 0.063 Uiso 1 1 calc R . . . .
C27 C 0.4789(2) 0.45708(16) 0.69550(14) 0.0574(6) Uani 1 1 d . . . . .
H27 H 0.5176 0.4472 0.7453 0.069 Uiso 1 1 calc R . . . .
C28 C 0.4323(2) 0.60569(16) 0.74072(15) 0.0543(6) Uani 1 1 d . . . . .
C29 C 0.3846(3) 0.58849(19) 0.81334(18) 0.0759(8) Uani 1 1 d . . . . .
H29 H 0.3539 0.5293 0.8243 0.091 Uiso 1 1 calc R . . . .
C30 C 0.3817(3) 0.65653(19) 0.86969(18) 0.0777(8) Uani 1 1 d . . . . .
H30 H 0.3458 0.6432 0.9174 0.093 Uiso 1 1 calc R . . . .
C31 C 0.4302(2) 0.74433(17) 0.85802(16) 0.0618(6) Uani 1 1 d . . . . .
C32 C 0.4789(3) 0.76104(18) 0.78601(17) 0.0704(7) Uani 1 1 d . . . . .
H32 H 0.5139 0.8192 0.7765 0.084 Uiso 1 1 calc R . . . .
C33 C 0.4776(3) 0.69408(17) 0.72687(17) 0.0677(7) Uani 1 1 d . . . . .
H33 H 0.5075 0.7088 0.6777 0.081 Uiso 1 1 calc R . . . .
C34 C 0.4286(3) 0.81860(19) 0.92028(18) 0.0874(9) Uani 1 1 d . . . . .
H34A H 0.5078 0.8507 0.9231 0.131 Uiso 1 1 calc GR . . . .
H34B H 0.4145 0.7904 0.9705 0.131 Uiso 1 1 calc GR . . . .
H34C H 0.3625 0.8623 0.9071 0.131 Uiso 1 1 calc GR . . . .

loop_
_atom_site_aniso_label
_atom_site_aniso_U_11
_atom_site_aniso_U_22
_atom_site_aniso_U_33
_atom_site_aniso_U_23
_atom_site_aniso_U_13
_atom_site_aniso_U_12
O1 0.0907(14) 0.0688(12) 0.0790(13) 0.0004(10) -0.0258(10) 0.0250(11)
N1 0.0611(12) 0.0483(11) 0.0667(13) -0.0014(10) -0.0050(10) 0.0085(9)
C1 0.0599(14) 0.0392(12) 0.0492(13) -0.0093(10) 0.0018(11) -0.0001(10)
C2 0.0728(17) 0.0548(15) 0.0698(17) -0.0110(13) 0.0168(14) -0.0006(12)
C3 0.117(3) 0.0629(19) 0.087(2) -0.0108(17) 0.048(2) -0.0064(18)
C4 0.177(4) 0.0572(18) 0.0540(19) -0.0063(14) 0.023(2) -0.005(2)
C5 0.132(3) 0.0600(17) 0.0528(17) -0.0084(14) -0.0199(17) 0.0032(17)
C6 0.0741(16) 0.0541(14) 0.0515(14) -0.0095(11) -0.0073(12) -0.0005(12)
C7 0.0470(12) 0.0451(12) 0.0483(13) -0.0047(10) -0.0018(10) -0.0005(10)
C8 0.0432(11) 0.0489(13) 0.0489(13) -0.0020(10) -0.0027(10) 0.0005(9)
C9 0.0463(12) 0.0472(12) 0.0400(11) -0.0033(9) 0.0016(9) 0.0024(10)
C10 0.0470(12) 0.0497(13) 0.0557(14) -0.0082(11) 0.0046(10) -0.0052(10)
C11 0.0707(16) 0.0443(13) 0.0576(15) -0.0034(11) 0.0017(12) -0.0079(11)
C12 0.0755(17) 0.0532(15) 0.0501(14) -0.0005(11) -0.0005(12) 0.0142(12)
C13 0.0592(15) 0.0768(18) 0.0634(16) 0.0160(14) 0.0129(12) 0.0217(13)
C14 0.0526(13) 0.0634(15) 0.0606(15) 0.0176(12) 0.0120(11) 0.0084(11)
C15 0.0475(12) 0.0531(14) 0.0554(14) 0.0070(11) 0.0033(10) 0.0101(10)
C16 0.0616(15) 0.0657(16) 0.0711(17) 0.0125(14) 0.0039(13) -0.0004(13)
C17 0.0703(18) 0.081(2) 0.099(2) 0.0356(19) 0.0087(17) -0.0001(15)
C18 0.076(2) 0.114(3) 0.079(2) 0.044(2) 0.0154(16) 0.0289(19)
C19 0.092(2) 0.093(2) 0.0562(17) 0.0118(16) 0.0051(15) 0.0350(18)
C20 0.0684(16) 0.0633(16) 0.0549(15) 0.0059(12) 0.0029(12) 0.0187(12)
C21 0.0475(12) 0.0524(13) 0.0483(13) -0.0072(10) -0.0019(10) 0.0040(10)
C22 0.0569(14) 0.0655(16) 0.0597(15) -0.0166(12) -0.0104(11) 0.0115(12)
C23 0.0679(16) 0.0776(18) 0.0558(15) -0.0116(13) -0.0187(12) 0.0201(14)
C24 0.0558(14) 0.0583(15) 0.0602(15) -0.0003(12) -0.0117(11) 0.0136(11)
C25 0.0540(13) 0.0491(13) 0.0543(14) -0.0021(11) -0.0060(11) 0.0057(10)
C26 0.0540(13) 0.0520(13) 0.0505(13) -0.0035(11) -0.0073(10) 0.0057(10)
C27 0.0598(14) 0.0508(14) 0.0603(15) -0.0021(11) -0.0086(11) 0.0046(11)
C28 0.0500(13) 0.0469(13) 0.0654(15) 0.0025(12) -0.0033(11) 0.0062(10)
C29 0.093(2) 0.0516(15) 0.084(2) 0.0016(14) 0.0178(16) -0.0130(14)
C30 0.099(2) 0.0599(17) 0.0762(19) 0.0010(15) 0.0250(16) -0.0058(15)
C31 0.0621(15) 0.0501(14) 0.0727(17) -0.0001(13) -0.0022(13) 0.0080(11)
C32 0.0794(18) 0.0465(15) 0.086(2) 0.0066(14) 0.0083(15) -0.0011(13)
C33 0.0761(17) 0.0520(15) 0.0758(18) 0.0075(13) 0.0111(14) 0.0020(13)
C34 0.101(2) 0.0615(18) 0.100(2) -0.0149(16) 0.0040(18) 0.0064(16)

loop_
_atom_type_symbol
_atom_type_description
_atom_type_scat_dispersion_real
_atom_type_scat_dispersion_imag
_atom_type_scat_source
C C 0.0033 0.0016 'International Tables Vol C Tables 4.2.6.8 and 6.1.1.4'
H H 0.0000 0.0000 'International Tables Vol C Tables 4.2.6.8 and 6.1.1.4'
N N 0.0061 0.0033 'International Tables Vol C Tables 4.2.6.8 and 6.1.1.4'
O O 0.0106 0.0060 'International Tables Vol C Tables 4.2.6.8 and 6.1.1.4'

loop_
_geom_angle_atom_site_label_1
_geom_angle_atom_site_label_2
_geom_angle_atom_site_label_3
_geom_angle
_geom_angle_site_symmetry_1
_geom_angle_site_symmetry_3
_geom_angle_publ_flag
C27 N1 C28 118.5(2) . . ?
C2 C1 C6 118.1(2) . . ?
C2 C1 C7 120.8(2) . . ?
C6 C1 C7 121.1(2) . . ?
C1 C2 C3 120.5(3) . . ?
C4 C3 C2 120.2(3) . . ?
C3 C4 C5 120.0(3) . . ?
C6 C5 C4 120.0(3) . . ?
C5 C6 C1 121.1(3) . . ?
C1 C7 C21 115.56(18) . . ?
C8 C7 C1 122.3(2) . . ?
C8 C7 C21 122.1(2) . . ?
C7 C8 C9 124.2(2) . . ?
C7 C8 C15 121.1(2) . . ?
C9 C8 C15 114.63(18) . . ?
C10 C9 C8 123.10(19) . . ?
C10 C9 C14 117.1(2) . . ?
C14 C9 C8 119.76(19) . . ?
C11 C10 C9 120.9(2) . . ?
C12 C11 C10 120.9(2) . . ?
C13 C12 C11 119.2(2) . . ?
C12 C13 C14 120.3(2) . . ?
C13 C14 C9 121.6(2) . . ?
C16 C15 C8 120.4(2) . . ?
C16 C15 C20 118.2(2) . . ?
C20 C15 C8 121.3(2) . . ?
C17 C16 C15 120.8(3) . . ?
C18 C17 C16 120.4(3) . . ?
C17 C18 C19 119.9(3) . . ?
C18 C19 C20 119.9(3) . . ?
C19 C20 C15 120.7(3) . . ?
C22 C21 C7 122.5(2) . . ?
C26 C21 C7 120.56(19) . . ?
C26 C21 C22 116.9(2) . . ?
C23 C22 C21 121.5(2) . . ?
C22 C23 C24 121.1(2) . . ?
O1 C24 C23 119.2(2) . . ?
O1 C24 C25 121.4(2) . . ?
C23 C24 C25 119.4(2) . . ?
C24 C25 C27 122.2(2) . . ?
C26 C25 C24 118.2(2) . . ?
C26 C25 C27 119.6(2) . . ?
C21 C26 C25 122.8(2) . . ?
N1 C27 C25 122.6(2) . . ?
C29 C28 N1 122.4(2) . . ?
C29 C28 C33 117.7(2) . . ?
C33 C28 N1 119.9(2) . . ?
C30 C29 C28 121.3(2) . . ?
C29 C30 C31 122.0(3) . . ?
C30 C31 C34 122.0(3) . . ?
C32 C31 C30 116.7(2) . . ?
C32 C31 C34 121.3(2) . . ?
C31 C32 C33 122.1(2) . . ?
C28 C33 C32 120.2(3) . . ?

loop_
_geom_bond_atom_site_label_1
_geom_bond_atom_site_label_2
_geom_bond_distance
_geom_bond_site_symmetry_2
_geom_bond_publ_flag
O1 C24 1.355(3) . ?
N1 C27 1.279(3) . ?
N1 C28 1.423(3) . ?
C1 C2 1.384(3) . ?
C1 C6 1.393(3) . ?
C1 C7 1.489(3) . ?
C2 C3 1.388(4) . ?
C3 C4 1.372(5) . ?
C4 C5 1.374(5) . ?
C5 C6 1.372(4) . ?
C7 C8 1.357(3) . ?
C7 C21 1.496(3) . ?
C8 C9 1.490(3) . ?
C8 C15 1.493(3) . ?
C9 C10 1.387(3) . ?
C9 C14 1.389(3) . ?
C10 C11 1.385(3) . ?
C11 C12 1.368(3) . ?
C12 C13 1.367(3) . ?
C13 C14 1.382(3) . ?
C15 C16 1.381(3) . ?
C15 C20 1.385(3) . ?
C16 C17 1.378(4) . ?
C17 C18 1.362(4) . ?
C18 C19 1.374(4) . ?
C19 C20 1.384(4) . ?
C21 C22 1.395(3) . ?
C21 C26 1.384(3) . ?
C22 C23 1.374(3) . ?
C23 C24 1.377(3) . ?
C24 C25 1.404(3) . ?
C25 C26 1.401(3) . ?
C25 C27 1.447(3) . ?
C28 C29 1.375(3) . ?
C28 C33 1.379(3) . ?
C29 C30 1.365(4) . ?
C30 C31 1.377(4) . ?
C31 C32 1.369(4) . ?
C31 C34 1.498(4) . ?
C32 C33 1.385(4) . ?

loop_
_geom_hbond_atom_site_label_D
_geom_hbond_atom_site_label_H
_geom_hbond_atom_site_label_A
_geom_hbond_distance_DH
_geom_hbond_distance_HA
_geom_hbond_distance_DA
_geom_hbond_angle_DHA
_geom_hbond_site_symmetry_A
O1 H1 N1 0.82 1.93 2.643(3) 144.4 .

loop_
_geom_torsion_atom_site_label_1
_geom_torsion_atom_site_label_2
_geom_torsion_atom_site_label_3
_geom_torsion_atom_site_label_4
_geom_torsion
_geom_torsion_site_symmetry_1
_geom_torsion_site_symmetry_2
_geom_torsion_site_symmetry_3
_geom_torsion_site_symmetry_4
_geom_torsion_publ_flag
O1 C24 C25 C26 -179.3(2) . . . . ?
O1 C24 C25 C27 2.3(4) . . . . ?
N1 C28 C29 C30 -177.1(3) . . . . ?
N1 C28 C33 C32 180.0(2) . . . . ?
C1 C2 C3 C4 2.6(4) . . . . ?
C1 C7 C8 C9 9.0(3) . . . . ?
C1 C7 C8 C15 -167.5(2) . . . . ?
C1 C7 C21 C22 -136.4(2) . . . . ?
C1 C7 C21 C26 43.7(3) . . . . ?
C2 C1 C6 C5 1.5(3) . . . . ?
C2 C1 C7 C8 -130.2(2) . . . . ?
C2 C1 C7 C21 52.1(3) . . . . ?
C2 C3 C4 C5 -1.7(4) . . . . ?
C3 C4 C5 C6 0.6(4) . . . . ?
C4 C5 C6 C1 -0.6(4) . . . . ?
C6 C1 C2 C3 -2.5(3) . . . . ?
C6 C1 C7 C8 52.2(3) . . . . ?
C6 C1 C7 C21 -125.5(2) . . . . ?
C7 C1 C2 C3 179.8(2) . . . . ?
C7 C1 C6 C5 179.2(2) . . . . ?
C7 C8 C9 C10 43.4(3) . . . . ?
C7 C8 C9 C14 -138.4(2) . . . . ?
C7 C8 C15 C16 56.7(3) . . . . ?
C7 C8 C15 C20 -126.1(2) . . . . ?
C7 C21 C22 C23 -177.0(2) . . . . ?
C7 C21 C26 C25 176.9(2) . . . . ?
C8 C7 C21 C22 45.8(3) . . . . ?
C8 C7 C21 C26 -134.1(2) . . . . ?
C8 C9 C10 C11 179.4(2) . . . . ?
C8 C9 C14 C13 -179.3(2) . . . . ?
C8 C15 C16 C17 177.9(2) . . . . ?
C8 C15 C20 C19 -179.2(2) . . . . ?
C9 C8 C15 C16 -120.1(2) . . . . ?
C9 C8 C15 C20 57.1(3) . . . . ?
C9 C10 C11 C12 -0.9(3) . . . . ?
C10 C9 C14 C13 -1.0(3) . . . . ?
C10 C11 C12 C13 0.4(4) . . . . ?
C11 C12 C13 C14 -0.2(4) . . . . ?
C12 C13 C14 C9 0.5(4) . . . . ?
C14 C9 C10 C11 1.2(3) . . . . ?
C15 C8 C9 C10 -139.9(2) . . . . ?
C15 C8 C9 C14 38.3(3) . . . . ?
C15 C16 C17 C18 0.4(4) . . . . ?
C16 C15 C20 C19 -1.9(3) . . . . ?
C16 C17 C18 C19 0.0(4) . . . . ?
C17 C18 C19 C20 -1.3(4) . . . . ?
C18 C19 C20 C15 2.3(4) . . . . ?
C20 C15 C16 C17 0.6(4) . . . . ?
C21 C7 C8 C9 -173.41(19) . . . . ?
C21 C7 C8 C15 10.1(3) . . . . ?
C21 C22 C23 C24 0.0(4) . . . . ?
C22 C21 C26 C25 -2.9(3) . . . . ?
C22 C23 C24 O1 179.2(3) . . . . ?
C22 C23 C24 C25 -2.8(4) . . . . ?
C23 C24 C25 C26 2.6(4) . . . . ?
C23 C24 C25 C27 -175.7(2) . . . . ?
C24 C25 C26 C21 0.3(4) . . . . ?
C24 C25 C27 N1 -5.2(4) . . . . ?
C26 C21 C22 C23 2.8(4) . . . . ?
C26 C25 C27 N1 176.5(2) . . . . ?
C27 N1 C28 C29 -53.3(3) . . . . ?
C27 N1 C28 C33 129.3(3) . . . . ?
C27 C25 C26 C21 178.6(2) . . . . ?
C28 N1 C27 C25 175.9(2) . . . . ?
C28 C29 C30 C31 -2.5(5) . . . . ?
C29 C28 C33 C32 2.5(4) . . . . ?
C29 C30 C31 C32 1.7(4) . . . . ?
C29 C30 C31 C34 -179.1(3) . . . . ?
C30 C31 C32 C33 1.3(4) . . . . ?
C31 C32 C33 C28 -3.4(4) . . . . ?
C33 C28 C29 C30 0.3(4) . . . . ?
C34 C31 C32 C33 -178.0(3) . . . . ?
